data_7220823
loop_
_publ_author_name
'Ding, Bin'
'Wang, You You'
'Liu, Shi Xin'
'Wu, Xiang Xia'
'Zhu, Zhao Zhou'
'Huo, Jian Zhong'
'Liu, Yuan Yuan'

_publ_section_title
;
 A series of multi-dimensional metal--organic frameworks with
 trans-4,4&#x2032;-azo-1,2,4-triazole: polymorphism, guest induced
 single-crystal-to-single-crystal transformation and solvatochromism
;
_journal_issue 29
_journal_name_full CrystEngComm
_journal_page_first 5396
_journal_paper_doi 10.1039/C5CE00724K
_journal_volume 17
_journal_year 2015
_chemical_formula_sum 'C12 H12 B2 Cu F8 N24'
_chemical_formula_weight 729.62
_chemical_name_systematic
; 
 ? 
;
_space_group_IT_number 2
_symmetry_cell_setting triclinic
_symmetry_space_group_name_Hall '-P 1'
_symmetry_space_group_name_H-M 'P -1'
_atom_sites_solution_hydrogens geom
_atom_sites_solution_primary direct
_atom_sites_solution_secondary difmap
_audit_creation_method SHELXL-97
_audit_update_record
;
2015-05-29 deposited with the CCDC.
2015-06-01 downloaded from the CCDC.
;
_cell_angle_alpha 111.219(2)
_cell_angle_beta 106.8930(10)
_cell_angle_gamma 92.670(2)
_cell_formula_units_Z 1
_cell_length_a 8.3592(7)
_cell_length_b 8.5498(7)
_cell_length_c 11.5516(9)
_cell_measurement_reflns_used 1851
_cell_measurement_temperature 173(2)
_cell_measurement_theta_max 26.49
_cell_measurement_theta_min 2.58
_cell_volume 725.67(10)
_computing_cell_refinement 'Bruker SMART'
_computing_data_collection 'Bruker SMART'
_computing_data_reduction 'Bruker SAINT'
_computing_molecular_graphics 'Bruker SHELXTL'
_computing_publication_material 'Bruker SHELXTL'
_computing_structure_refinement 'SHELXL-97 (Sheldrick, 1997)'
_computing_structure_solution 'SHELXS-97 (Sheldrick, 1990)'
_diffrn_ambient_temperature 173(2)
_diffrn_measured_fraction_theta_full 0.987
_diffrn_measured_fraction_theta_max 0.987
_diffrn_measurement_device_type 'CCD area detector'
_diffrn_measurement_method 'phi and omega scans'
_diffrn_radiation_monochromator graphite
_diffrn_radiation_source 'fine-focus sealed tube'
_diffrn_radiation_type MoK\a
_diffrn_radiation_wavelength 0.71073
_diffrn_reflns_av_R_equivalents 0.0237
_diffrn_reflns_av_sigmaI/netI 0.0422
_diffrn_reflns_limit_h_max 9
_diffrn_reflns_limit_h_min -8
_diffrn_reflns_limit_k_max 10
_diffrn_reflns_limit_k_min -10
_diffrn_reflns_limit_l_max 13
_diffrn_reflns_limit_l_min -12
_diffrn_reflns_number 4175
_diffrn_reflns_theta_full 25.00
_diffrn_reflns_theta_max 25.00
_diffrn_reflns_theta_min 2.58
_exptl_absorpt_coefficient_mu 0.857
_exptl_absorpt_correction_T_max 0.8750
_exptl_absorpt_correction_T_min 0.8610
_exptl_absorpt_correction_type multi-scan
_exptl_absorpt_process_details SADABS
_exptl_crystal_colour BLUE
_exptl_crystal_density_diffrn 1.670
_exptl_crystal_density_meas ?
_exptl_crystal_density_method 'not measured'
_exptl_crystal_description BLOCK
_exptl_crystal_F_000 363
_exptl_crystal_size_max 0.18
_exptl_crystal_size_mid 0.17
_exptl_crystal_size_min 0.16
_refine_diff_density_max 1.433
_refine_diff_density_min -0.721
_refine_diff_density_rms 0.125
_refine_ls_extinction_method none
_refine_ls_goodness_of_fit_ref 1.072
_refine_ls_hydrogen_treatment constr
_refine_ls_matrix_type full
_refine_ls_number_parameters 230
_refine_ls_number_reflns 2522
_refine_ls_number_restraints 38
_refine_ls_restrained_S_all 1.063
_refine_ls_R_factor_all 0.0698
_refine_ls_R_factor_gt 0.0663
_refine_ls_shift/su_max 0.000
_refine_ls_shift/su_mean 0.000
_refine_ls_structure_factor_coef Fsqd
_refine_ls_weighting_details 'calc w=1/[\s^2^(Fo^2^)+(0.1077P)^2^+1.9998P] where P=(Fo^2^+2Fc^2^)/3'
_refine_ls_weighting_scheme calc
_refine_ls_wR_factor_gt 0.1771
_refine_ls_wR_factor_ref 0.1809
_reflns_number_gt 2336
_reflns_number_total 2522
_reflns_threshold_expression >2sigma(I)
_cod_data_source_file c5ce00724k2.cif
_cod_data_source_block 7
_cod_depositor_comments
;
The following automatic conversions were performed:

'_symmetry_cell_setting' value 'Triclinic' changed to 'triclinic'
according to
/usr/data/users/saulius/crontab/automatic-downloads/rss-feeds/RSC/lib/dictionaries/cif_core.dic
dictionary named 'cif_core.dic' version 2.4.2 from 2011-04-26.

'_exptl_absorpt_correction_type' value 'MULTI-SCAN' changed to
'multi-scan' according to
/usr/data/users/saulius/crontab/automatic-downloads/rss-feeds/RSC/lib/dictionaries/cif_core.dic
dictionary named 'cif_core.dic' version 2.4.2 from 2011-04-26.

'_exptl_crystal_density_meas' value 'NONE' was changed to '?' - the
value is perceived as not measured.

Automatic conversion script
Id: cif_fix_values 3271 2015-04-21 07:52:19Z andrius 

 Adding full bibliography for 7220823--7220832.cif.
;
_cod_original_sg_symbol_H-M P-1
_cod_database_code 7220823

loop_
_symmetry_equiv_pos_as_xyz
'x, y, z'
'-x, -y, -z'

loop_
_atom_site_label
_atom_site_type_symbol
_atom_site_fract_x
_atom_site_fract_y
_atom_site_fract_z
_atom_site_U_iso_or_equiv
_atom_site_adp_type
_atom_site_occupancy
_atom_site_symmetry_multiplicity
_atom_site_calc_flag
_atom_site_refinement_flags
_atom_site_disorder_assembly
_atom_site_disorder_group
Cu1 Cu 0.5000 0.0000 0.0000 0.0165(3) Uani 1 2 d S . .
N1 N 0.1058(5) 0.0335(6) -0.3411(4) 0.0354(10) Uani 1 1 d . . .
N2 N 0.2577(5) 0.0526(6) -0.1485(4) 0.0331(9) Uani 1 1 d . . .
N3 N 0.0869(5) 0.0115(6) -0.1640(4) 0.0398(11) Uani 1 1 d . . .
N4 N 0.0755(6) 0.0271(6) -0.4682(4) 0.0419(11) Uani 1 1 d . . .
N5 N 0.6499(4) 0.1918(4) -0.0006(3) 0.0209(8) Uani 1 1 d . . .
N6 N 0.5844(5) 0.3404(5) 0.0034(4) 0.0310(9) Uani 1 1 d . . .
N7 N 0.8425(4) 0.3676(4) -0.0009(4) 0.0217(8) Uani 1 1 d . . .
N8 N 0.9984(4) 0.4265(5) -0.0014(4) 0.0242(8) Uani 1 1 d . . .
N9 N 0.4532(5) 0.1674(5) 0.1577(3) 0.0239(8) Uani 1 1 d . . .
N10 N 0.2907(5) 0.1786(6) 0.1621(4) 0.0366(10) Uani 1 1 d . . .
N11 N 0.4720(5) 0.3593(5) 0.3450(4) 0.0320(9) Uani 1 1 d . . .
N12 N 0.5533(6) 0.4779(6) 0.4726(4) 0.0398(11) Uani 1 1 d . . .
B1 B 0.0160(8) 0.4335(7) 0.6188(6) 0.077(4) Uani 0.544(4) 1 d PD A 1
F1 F -0.0674(12) 0.3326(10) 0.4914(7) 0.123(3) Uani 0.544(4) 1 d PD A 1
F2 F 0.0258(10) 0.5982(7) 0.6340(9) 0.102(2) Uani 0.544(4) 1 d PD A 1
F3 F -0.0685(14) 0.4057(14) 0.6948(10) 0.166(5) Uani 0.544(4) 1 d PD A 1
F4 F 0.1739(9) 0.3974(12) 0.6547(11) 0.142(4) Uani 0.544(4) 1 d PD A 1
B2 B -0.3870(9) 0.1896(9) 0.6215(8) 0.077(4) Uani 0.456(4) 1 d PD A 2
F5 F -0.4924(13) 0.2910(11) 0.6678(11) 0.123(3) Uani 0.456(4) 1 d PD A 2
F6 F -0.4042(12) 0.0455(10) 0.6427(12) 0.102(2) Uani 0.456(4) 1 d PD A 2
F7 F -0.2252(10) 0.2720(15) 0.6843(13) 0.166(5) Uani 0.456(4) 1 d PD A 2
F8 F -0.4260(17) 0.1501(15) 0.4912(8) 0.142(4) Uani 0.456(4) 1 d PD A 2
C1 C 0.2632(6) 0.0680(8) -0.2543(5) 0.0393(12) Uani 1 1 d . . .
H1 H 0.3618 0.0986 -0.2686 0.047 Uiso 1 1 calc R . .
C2 C -0.0003(7) -0.0006(8) -0.2803(5) 0.0421(13) Uani 1 1 d . . .
H2 H -0.1178 -0.0284 -0.3169 0.051 Uiso 1 1 calc R . .
C3 C 0.7023(6) 0.4437(6) 0.0031(5) 0.0309(11) Uani 1 1 d . . .
H3 H 0.6934 0.5527 0.0052 0.037 Uiso 1 1 calc R . .
C4 C 0.8031(5) 0.2106(5) -0.0028(4) 0.0215(9) Uani 1 1 d . . .
H4 H 0.8745 0.1301 -0.0054 0.026 Uiso 1 1 calc R . .
C5 C 0.3055(7) 0.2940(7) 0.2757(5) 0.0410(13) Uani 1 1 d . . .
H5 H 0.2157 0.3275 0.3056 0.049 Uiso 1 1 calc R . .
C6 C 0.5599(6) 0.2775(7) 0.2673(5) 0.0336(11) Uani 1 1 d . . .
H6 H 0.6773 0.2965 0.2885 0.040 Uiso 1 1 calc R . .

loop_
_atom_site_aniso_label
_atom_site_aniso_U_11
_atom_site_aniso_U_22
_atom_site_aniso_U_33
_atom_site_aniso_U_23
_atom_site_aniso_U_13
_atom_site_aniso_U_12
Cu1 0.0182(4) 0.0160(4) 0.0139(4) 0.0018(3) 0.0095(3) -0.0027(3)
N1 0.033(2) 0.052(3) 0.022(2) 0.0208(19) 0.0032(17) 0.0032(19)
N2 0.026(2) 0.047(2) 0.024(2) 0.0171(18) 0.0024(17) 0.0004(18)
N3 0.032(2) 0.058(3) 0.032(2) 0.024(2) 0.0067(19) 0.004(2)
N4 0.036(2) 0.061(3) 0.030(2) 0.026(2) 0.0031(18) 0.004(2)
N5 0.0203(18) 0.0196(18) 0.0252(19) 0.0094(15) 0.0102(15) 0.0016(14)
N6 0.023(2) 0.024(2) 0.055(3) 0.0187(19) 0.0202(19) 0.0076(16)
N7 0.0150(17) 0.0198(18) 0.034(2) 0.0118(15) 0.0125(15) -0.0004(14)
N8 0.0180(18) 0.0233(18) 0.037(2) 0.0144(16) 0.0138(16) 0.0034(14)
N9 0.0252(19) 0.0248(19) 0.0180(18) 0.0018(15) 0.0114(15) -0.0023(15)
N10 0.025(2) 0.041(2) 0.030(2) -0.0032(18) 0.0128(18) 0.0014(18)
N11 0.034(2) 0.031(2) 0.0188(19) -0.0062(16) 0.0122(17) -0.0006(17)
N12 0.040(2) 0.040(2) 0.021(2) -0.0081(18) 0.0111(17) 0.0019(19)
B1 0.035(5) 0.068(8) 0.158(15) 0.071(9) 0.041(7) 0.014(5)
F1 0.156(9) 0.096(6) 0.103(6) 0.033(5) 0.028(6) 0.026(6)
F2 0.070(4) 0.101(6) 0.150(7) 0.052(5) 0.054(5) 0.028(4)
F3 0.206(14) 0.151(11) 0.157(10) 0.069(9) 0.072(10) 0.023(9)
F4 0.154(9) 0.115(7) 0.145(9) 0.057(7) 0.022(7) 0.038(6)
B2 0.035(5) 0.068(8) 0.158(15) 0.071(9) 0.041(7) 0.014(5)
F5 0.156(9) 0.096(6) 0.103(6) 0.033(5) 0.028(6) 0.026(6)
F6 0.070(4) 0.101(6) 0.150(7) 0.052(5) 0.054(5) 0.028(4)
F7 0.206(14) 0.151(11) 0.157(10) 0.069(9) 0.072(10) 0.023(9)
F8 0.154(9) 0.115(7) 0.145(9) 0.057(7) 0.022(7) 0.038(6)
C1 0.026(3) 0.060(3) 0.032(3) 0.025(3) 0.003(2) -0.002(2)
C2 0.025(3) 0.066(4) 0.036(3) 0.029(3) 0.001(2) -0.001(2)
C3 0.022(2) 0.023(2) 0.057(3) 0.021(2) 0.019(2) 0.0074(18)
C4 0.020(2) 0.020(2) 0.027(2) 0.0108(18) 0.0106(17) 0.0054(17)
C5 0.031(3) 0.046(3) 0.034(3) -0.004(2) 0.019(2) 0.004(2)
C6 0.028(2) 0.038(3) 0.023(2) -0.002(2) 0.010(2) -0.002(2)

loop_
_atom_type_symbol
_atom_type_description
_atom_type_scat_dispersion_real
_atom_type_scat_dispersion_imag
_atom_type_scat_source
C C 0.0033 0.0016 'International Tables Vol C Tables 4.2.6.8 and 6.1.1.4'
H H 0.0000 0.0000 'International Tables Vol C Tables 4.2.6.8 and 6.1.1.4'
N N 0.0061 0.0033 'International Tables Vol C Tables 4.2.6.8 and 6.1.1.4'
B B 0.0013 0.0007 'International Tables Vol C Tables 4.2.6.8 and 6.1.1.4'
F F 0.0171 0.0103 'International Tables Vol C Tables 4.2.6.8 and 6.1.1.4'
Cu Cu 0.3201 1.2651 'International Tables Vol C Tables 4.2.6.8 and 6.1.1.4'

loop_
_geom_angle_atom_site_label_1
_geom_angle_atom_site_label_2
_geom_angle_atom_site_label_3
_geom_angle
_geom_angle_site_symmetry_1
_geom_angle_site_symmetry_3
N5 Cu1 N5 180.0 2_655 .
N5 Cu1 N9 89.30(14) 2_655 2_655
N5 Cu1 N9 90.70(14) . 2_655
N5 Cu1 N9 90.70(14) 2_655 .
N5 Cu1 N9 89.30(14) . .
N9 Cu1 N9 180.0 2_655 .
N5 Cu1 N2 90.23(14) 2_655 2_655
N5 Cu1 N2 89.77(14) . 2_655
N9 Cu1 N2 90.89(15) 2_655 2_655
N9 Cu1 N2 89.11(15) . 2_655
N5 Cu1 N2 89.77(14) 2_655 .
N5 Cu1 N2 90.23(14) . .
N9 Cu1 N2 89.11(15) 2_655 .
N9 Cu1 N2 90.89(15) . .
N2 Cu1 N2 180.0(2) 2_655 .
C1 N1 C2 105.8(4) . .
C1 N1 N4 122.3(4) . .
C2 N1 N4 131.7(4) . .
C1 N2 N3 107.3(4) . .
C1 N2 Cu1 122.1(3) . .
N3 N2 Cu1 126.9(3) . .
C2 N3 N2 107.0(4) . .
N4 N4 N1 109.2(5) 2_554 .
C4 N5 N6 108.8(3) . .
C4 N5 Cu1 133.3(3) . .
N6 N5 Cu1 118.0(3) . .
C3 N6 N5 106.7(3) . .
C4 N7 C3 106.5(3) . .
C4 N7 N8 122.5(4) . .
C3 N7 N8 130.9(4) . .
N8 N8 N7 109.6(4) 2_765 .
C6 N9 N10 108.7(4) . .
C6 N9 Cu1 129.1(3) . .
N10 N9 Cu1 122.2(3) . .
C5 N10 N9 106.5(4) . .
C6 N11 C5 106.4(4) . .
C6 N11 N12 121.6(4) . .
C5 N11 N12 131.9(4) . .
N12 N12 N11 109.2(5) 2_666 .
F2 B1 F4 109.50(8) . .
F2 B1 F3 109.48(8) . .
F4 B1 F3 109.47(8) . .
F2 B1 F1 109.47(8) . .
F4 B1 F1 109.46(8) . .
F3 B1 F1 109.46(8) . .
F6 B2 F5 109.49(8) . .
F6 B2 F7 109.48(8) . .
F5 B2 F7 109.48(8) . .
F6 B2 F8 109.47(8) . .
F5 B2 F8 109.47(8) . .
F7 B2 F8 109.45(8) . .
N2 C1 N1 110.2(5) . .
N2 C1 H1 124.9 . .
N1 C1 H1 124.9 . .
N3 C2 N1 109.7(4) . .
N3 C2 H2 125.1 . .
N1 C2 H2 125.1 . .
N6 C3 N7 109.4(4) . .
N6 C3 H3 125.3 . .
N7 C3 H3 125.3 . .
N5 C4 N7 108.6(4) . .
N5 C4 H4 125.7 . .
N7 C4 H4 125.7 . .
N10 C5 N11 109.9(4) . .
N10 C5 H5 125.1 . .
N11 C5 H5 125.1 . .
N9 C6 N11 108.5(4) . .
N9 C6 H6 125.8 . .
N11 C6 H6 125.8 . .

loop_
_geom_bond_atom_site_label_1
_geom_bond_atom_site_label_2
_geom_bond_distance
_geom_bond_site_symmetry_2
Cu1 N5 2.020(3) 2_655
Cu1 N5 2.020(3) .
Cu1 N9 2.024(3) 2_655
Cu1 N9 2.024(3) .
Cu1 N2 2.423(4) 2_655
Cu1 N2 2.423(4) .
N1 C1 1.344(6) .
N1 C2 1.360(7) .
N1 N4 1.395(5) .
N2 C1 1.289(6) .
N2 N3 1.397(6) .
N3 C2 1.293(6) .
N4 N4 1.228(9) 2_554
N5 C4 1.293(6) .
N5 N6 1.397(5) .
N6 C3 1.294(6) .
N7 C4 1.357(5) .
N7 C3 1.371(6) .
N7 N8 1.378(5) .
N8 N8 1.245(7) 2_765
N9 C6 1.299(6) .
N9 N10 1.381(5) .
N10 C5 1.292(6) .
N11 C6 1.346(6) .
N11 C5 1.359(7) .
N11 N12 1.391(5) .
N12 N12 1.234(9) 2_666
B1 F2 1.3497(10) .
B1 F4 1.3500(10) .
B1 F3 1.3500(10) .
B1 F1 1.3503(10) .
B2 F6 1.3497(10) .
B2 F5 1.3497(10) .
B2 F7 1.3499(11) .
B2 F8 1.3501(10) .
C1 H1 0.9300 .
C2 H2 0.9300 .
C3 H3 0.9300 .
C4 H4 0.9300 .
C5 H5 0.9300 .
C6 H6 0.9300 .

loop_
_geom_torsion_atom_site_label_1
_geom_torsion_atom_site_label_2
_geom_torsion_atom_site_label_3
_geom_torsion_atom_site_label_4
_geom_torsion
_geom_torsion_site_symmetry_1
_geom_torsion_site_symmetry_4
N5 Cu1 N2 C1 -131.0(4) 2_655 .
N5 Cu1 N2 C1 49.0(4) . .
N9 Cu1 N2 C1 -41.7(4) 2_655 .
N9 Cu1 N2 C1 138.3(4) . .
N2 Cu1 N2 C1 -31(36) 2_655 .
N5 Cu1 N2 N3 24.2(4) 2_655 .
N5 Cu1 N2 N3 -155.8(4) . .
N9 Cu1 N2 N3 113.5(4) 2_655 .
N9 Cu1 N2 N3 -66.5(4) . .
N2 Cu1 N2 N3 125(36) 2_655 .
C1 N2 N3 C2 1.9(6) . .
Cu1 N2 N3 C2 -156.2(4) . .
C1 N1 N4 N4 171.7(6) . 2_554
C2 N1 N4 N4 -3.6(10) . 2_554
N5 Cu1 N5 C4 115(7) 2_655 .
N9 Cu1 N5 C4 -51.1(4) 2_655 .
N9 Cu1 N5 C4 128.9(4) . .
N2 Cu1 N5 C4 39.8(4) 2_655 .
N2 Cu1 N5 C4 -140.2(4) . .
N5 Cu1 N5 N6 -65(7) 2_655 .
N9 Cu1 N5 N6 129.6(3) 2_655 .
N9 Cu1 N5 N6 -50.4(3) . .
N2 Cu1 N5 N6 -139.5(3) 2_655 .
N2 Cu1 N5 N6 40.5(3) . .
C4 N5 N6 C3 0.1(5) . .
Cu1 N5 N6 C3 179.6(3) . .
C4 N7 N8 N8 -179.7(4) . 2_765
C3 N7 N8 N8 -0.6(8) . 2_765
N5 Cu1 N9 C6 129.7(4) 2_655 .
N5 Cu1 N9 C6 -50.3(4) . .
N9 Cu1 N9 C6 -154(23) 2_655 .
N2 Cu1 N9 C6 39.5(4) 2_655 .
N2 Cu1 N9 C6 -140.5(4) . .
N5 Cu1 N9 N10 -50.0(4) 2_655 .
N5 Cu1 N9 N10 130.0(4) . .
N9 Cu1 N9 N10 26(23) 2_655 .
N2 Cu1 N9 N10 -140.2(4) 2_655 .
N2 Cu1 N9 N10 39.8(4) . .
C6 N9 N10 C5 -0.9(6) . .
Cu1 N9 N10 C5 178.9(4) . .
C6 N11 N12 N12 -173.5(6) . 2_666
C5 N11 N12 N12 2.2(10) . 2_666
N3 N2 C1 N1 -2.2(6) . .
Cu1 N2 C1 N1 157.3(4) . .
C2 N1 C1 N2 1.6(7) . .
N4 N1 C1 N2 -174.8(5) . .
N2 N3 C2 N1 -1.0(7) . .
C1 N1 C2 N3 -0.3(7) . .
N4 N1 C2 N3 175.6(5) . .
N5 N6 C3 N7 0.0(6) . .
C4 N7 C3 N6 -0.1(6) . .
N8 N7 C3 N6 -179.3(4) . .
N6 N5 C4 N7 -0.2(5) . .
Cu1 N5 C4 N7 -179.5(3) . .
C3 N7 C4 N5 0.1(5) . .
N8 N7 C4 N5 179.4(4) . .
N9 N10 C5 N11 0.5(6) . .
C6 N11 C5 N10 0.1(7) . .
N12 N11 C5 N10 -176.0(5) . .
N10 N9 C6 N11 1.0(6) . .
Cu1 N9 C6 N11 -178.7(3) . .
C5 N11 C6 N9 -0.7(6) . .
N12 N11 C6 N9 176.0(4) . .
